data_2006053
loop_
_publ_author_name
'Jircitano, A. J.'
'Sommerer, S. O.'
'Abboud, K. A.'

_publ_section_title
;<i>trans</i>-Bis[4-amino-3,5-bis(2-pyridyl)-1,2,4-triazole-<i>N</i>^1^,<i>N</i>']copper(II)
 Bis(tetrafluoroborate)
;
_journal_issue 4
_journal_name_full 'Acta Crystallographica Section C'
_journal_page_first 434
_journal_page_last 436
_journal_paper_doi 10.1107/S0108270196015028
_journal_volume 53
_journal_year 1997
_chemical_formula_iupac '[Cu (C12 H10 N6)2] (B1 F4)2'
_chemical_formula_moiety '[C~24~H~20~N~12~Cu]^2+^, 2[BF~4~]^-^'
_chemical_formula_sum 'C24 H20 B2 Cu F8 N12'
_chemical_formula_weight 713.68
_chemical_name_systematic
;
tran-Bis(4-amino-3,5-bis(pyridin-2-yl)-1,2,4-triazole-N^1^,
N')copper(II) tetrafluoroborate
;
_space_group_IT_number 14
_symmetry_cell_setting monoclinic
_symmetry_space_group_name_Hall '-P 2ybc'
_symmetry_space_group_name_H-M 'P 1 21/c 1'
_atom_type_scat_source VolC
_cell_angle_alpha 90
_cell_angle_beta 99.65(3)
_cell_angle_gamma 90
_cell_formula_units_Z 2
_cell_length_a 8.814(2)
_cell_length_b 9.742(2)
_cell_length_c 16.516(3)
_cell_measurement_reflns_used 32
_cell_measurement_temperature 298
_cell_measurement_theta_max 11
_cell_measurement_theta_min 10
_cell_volume 1398.1(5)
_computing_cell_refinement SHELXTL-Plus
_computing_data_collection 'SHELXTL-Plus (Sheldrick, 1990b)'
_computing_data_reduction SHELXTL-Plus
_computing_molecular_graphics 'ORTEX (McArdle, 1995)'
_computing_publication_material SHELXL93
_computing_structure_refinement 'SHELXL93 (Sheldrick, 1993)'
_computing_structure_solution 'SHELXS86 (Sheldrick, 1990a)'
_diffrn_ambient_temperature 298
_diffrn_measurement_device 'Siemens P3m/V'
_diffrn_measurement_method \w
_diffrn_radiation_monochromator Graphite
_diffrn_radiation_source 'X-ray tube'
_diffrn_radiation_type MoK\a
_diffrn_radiation_wavelength 0.71073
_diffrn_reflns_av_R_equivalents 0.0000
_diffrn_reflns_av_sigmaI/netI 0.0515
_diffrn_reflns_limit_h_max 11
_diffrn_reflns_limit_h_min -11
_diffrn_reflns_limit_k_max 12
_diffrn_reflns_limit_k_min 0
_diffrn_reflns_limit_l_max 21
_diffrn_reflns_limit_l_min 0
_diffrn_reflns_number 3212
_diffrn_reflns_theta_max 27.49
_diffrn_reflns_theta_min 2.34
_diffrn_standards_decay_% 1%
_diffrn_standards_interval_count 96
_diffrn_standards_number 4
_exptl_absorpt_coefficient_mu 0.877
_exptl_absorpt_correction_T_max 0.821
_exptl_absorpt_correction_T_min 0.776
_exptl_absorpt_correction_type analytical
_exptl_crystal_colour blue
_exptl_crystal_density_diffrn 1.695
_exptl_crystal_density_meas 1.68(1)
_exptl_crystal_density_method flotation
_exptl_crystal_description block
_exptl_crystal_F_000 718
_exptl_crystal_size_max 0.34
_exptl_crystal_size_mid 0.30
_exptl_crystal_size_min 0.24
_refine_diff_density_max 0.696
_refine_diff_density_min -0.648
_refine_ls_extinction_method none
_refine_ls_goodness_of_fit_all 1.043
_refine_ls_goodness_of_fit_obs 1.140
_refine_ls_hydrogen_treatment 'H atoms riding'
_refine_ls_matrix_type full
_refine_ls_number_constraints 3
_refine_ls_number_parameters 214
_refine_ls_number_reflns 3212
_refine_ls_number_restraints 0
_refine_ls_restrained_S_all 1.043
_refine_ls_restrained_S_obs 1.140
_refine_ls_R_factor_all 0.0895
_refine_ls_R_factor_obs 0.0578
_refine_ls_shift/esd_max 0.000
_refine_ls_shift/esd_mean 0.000
_refine_ls_structure_factor_coef Fsqd
_refine_ls_weighting_scheme
;
calc w = 1/[\s^2^(F~o~^2^) + (0.0962P)^2^ + 0.2265P]
where P = (F~o~^2^ + 2F~c~^2^)/3
;
_refine_ls_wR_factor_all 0.1690
_refine_ls_wR_factor_obs 0.1467
_reflns_number_observed 2087
_reflns_number_total 3212
_reflns_observed_criterion >2sigma(I)
_cod_data_source_file fg1212.cif
_cod_data_source_block I
_cod_depositor_comments
;
The following automatic conversions were performed:
'_symmetry_cell_setting' value 'Monoclinic' changed to 'monoclinic'
according to '/home/saulius/struct/CIF-dictionaries/cif_core.dic'
dictionary named 'cif_core.dic' version 2.4.1 from 2010-06-29.

Automatic conversion script
Id: cif_fix_enum 1527 2010-12-29 10:47:43Z saulius 

The following automatic conversions were performed:

'_symmetry_cell_setting' value 'Monoclinic' changed to 'monoclinic'
according to /home/saulius/struct/CIF-dictionaries/cif_core.dic
dictionary named 'cif_core.dic' version 2.4.1 from
2010-06-29.

'_refine_ls_matrix_type' value 'Full' changed to 'full'
according to /home/saulius/struct/CIF-dictionaries/cif_core.dic
dictionary named 'cif_core.dic' version 2.4.1 from
2010-06-29.

'_geom_bond_publ_flag' value 'Yes' changed to 'yes'
according to /home/saulius/struct/CIF-dictionaries/cif_core.dic
dictionary named 'cif_core.dic' version 2.4.1 from 2010-06-29 (15
times).

'_geom_bond_publ_flag' value 'No' changed to 'no' according
to /home/saulius/struct/CIF-dictionaries/cif_core.dic dictionary
named 'cif_core.dic' version 2.4.1 from 2010-06-29 (22
times).

'_geom_angle_publ_flag' value 'Yes' changed to 'yes'
according to /home/saulius/struct/CIF-dictionaries/cif_core.dic
dictionary named 'cif_core.dic' version 2.4.1 from 2010-06-29 (18
times).

'_geom_angle_publ_flag' value 'No' changed to 'no' according
to /home/saulius/struct/CIF-dictionaries/cif_core.dic dictionary
named 'cif_core.dic' version 2.4.1 from 2010-06-29 (41 time).

Automatic conversion script
Id: cif_fix_values 1715 2011-07-08 13:25:40Z adriana 
;
_cod_original_sg_symbol_H-M 'P 21/c'
_cod_original_formula_sum 'C24 H20 B2 F8 N12 Cu  '
_cod_database_code 2006053

loop_
_symmetry_equiv_pos_as_xyz
'x, y, z'
'-x, y+1/2, -z+1/2'
'-x, -y, -z'
'x, -y-1/2, z-1/2'

loop_
_atom_site_aniso_label
_atom_site_aniso_U_11
_atom_site_aniso_U_12
_atom_site_aniso_U_13
_atom_site_aniso_U_22
_atom_site_aniso_U_23
_atom_site_aniso_U_33
Cu 0.0286(3) -0.0013(3) -0.0046(2) 0.0271(3) 0.0057(3) 0.0406(4)
N1 0.0268(14) -0.0010(12) 0.0009(12) 0.033(2) 0.0070(13) 0.039(2)
N2 0.0305(15) 0.0014(12) -0.0011(13) 0.0271(15) 0.0040(12) 0.037(2)
N3 0.033(2) 0.0028(12) 0.0022(12) 0.0284(15) 0.0042(12) 0.0306(15)
N4 0.0274(14) 0.0003(12) -0.0043(13) 0.032(2) 0.0020(13) 0.041(2)
N5 0.040(2) 0.007(2) 0.0054(15) 0.041(2) 0.0077(15) 0.041(2)
N6 0.043(2) 0.0001(14) 0.0041(15) 0.032(2) 0.0094(14) 0.045(2)
C1 0.030(2) 0.000(2) -0.002(2) 0.041(2) 0.010(2) 0.056(3)
C2 0.031(2) -0.008(2) -0.004(2) 0.047(2) 0.005(2) 0.055(2)
C3 0.039(2) -0.009(2) 0.008(2) 0.038(2) 0.002(2) 0.053(2)
C4 0.039(2) 0.000(2) 0.005(2) 0.031(2) 0.004(2) 0.039(2)
C5 0.034(2) -0.0015(14) 0.0057(14) 0.028(2) -0.0001(14) 0.030(2)
C6 0.031(2) 0.0023(14) 0.0032(14) 0.027(2) 0.0005(14) 0.028(2)
C7 0.034(2) -0.0004(15) 0.0011(14) 0.033(2) -0.0001(15) 0.028(2)
C8 0.034(2) 0.006(2) 0.0015(15) 0.042(2) -0.001(2) 0.031(2)
C9 0.038(2) 0.005(2) -0.005(2) 0.044(2) -0.012(2) 0.052(2)
C10 0.037(2) 0.002(2) -0.004(2) 0.067(3) -0.020(2) 0.062(3)
C11 0.037(2) 0.015(2) -0.003(2) 0.070(3) -0.002(2) 0.046(2)
C12 0.041(2) 0.017(2) 0.005(2) 0.053(3) 0.016(2) 0.044(2)
B 0.055(3) 0.006(2) 0.006(2) 0.051(3) 0.004(2) 0.044(3)
F1 0.121(3) 0.014(2) 0.017(2) 0.055(2) 0.0148(15) 0.063(2)
F2 0.104(3) 0.052(2) -0.005(2) 0.094(2) -0.014(2) 0.065(2)
F3 0.090(2) 0.022(2) -0.005(2) 0.101(3) -0.021(2) 0.062(2)
F4 0.092(3) -0.025(3) 0.036(3) 0.141(4) 0.037(3) 0.151(4)

loop_
_atom_site_label
_atom_site_fract_x
_atom_site_fract_y
_atom_site_fract_z
_atom_site_U_iso_or_equiv
_atom_site_thermal_displace_type
_atom_site_type_symbol
Cu 0 0 0.5 0.0333(2) Uani Cu
N1 0.1411(3) 0.1632(3) 0.4959(2) 0.0334(7) Uani N
N2 -0.1471(3) 0.1264(3) 0.4354(2) 0.0323(7) Uani N
N3 -0.1987(3) 0.3273(3) 0.3822(2) 0.0310(6) Uani N
N4 -0.3012(3) 0.1274(3) 0.4048(2) 0.0346(7) Uani N
N5 -0.4996(4) 0.4328(4) 0.3229(2) 0.0411(8) Uani N
N6 -0.1718(4) 0.4587(3) 0.3509(2) 0.0404(8) Uani N
C1 0.2900(4) 0.1733(4) 0.5299(3) 0.0437(10) Uani C
C2 0.3735(5) 0.2925(4) 0.5274(3) 0.0459(10) Uani C
C3 0.3020(5) 0.4052(4) 0.4880(3) 0.0432(9) Uani C
C4 0.1492(4) 0.3980(4) 0.4518(2) 0.0364(8) Uani C
C5 0.0736(4) 0.2746(4) 0.4562(2) 0.0307(7) Uani C
C6 -0.0884(4) 0.2472(3) 0.4231(2) 0.0288(7) Uani C
C7 -0.3312(4) 0.2498(4) 0.3720(2) 0.0320(8) Uani C
C8 -0.4832(4) 0.2968(4) 0.3327(2) 0.0359(8) Uani C
C9 -0.6015(5) 0.2045(5) 0.3093(3) 0.0464(10) Uani C
C10 -0.7419(5) 0.2538(5) 0.2731(3) 0.0566(12) Uani C
C11 -0.7595(5) 0.3930(5) 0.2603(3) 0.0524(11) Uani C
C12 -0.6378(5) 0.4780(4) 0.2867(3) 0.0460(10) Uani C
B -0.1838(6) 0.1946(6) 0.6450(3) 0.0504(12) Uani B
F1 -0.2146(4) 0.2881(3) 0.5840(2) 0.0795(10) Uani F
F2 -0.0922(4) 0.0908(4) 0.6258(2) 0.0900(11) Uani F
F3 -0.1190(4) 0.2535(4) 0.7189(2) 0.0863(11) Uani F
F4 -0.3208(5) 0.1426(5) 0.6585(3) 0.126(2) Uani F
HN1 -0.2531 0.4984 0.3543 0.048 Uiso H
HN2 -0.1582 0.4472 0.3025 0.048 Uiso H
H1 0.3387 0.0969 0.5563 0.052 Uiso H
H2 0.4764 0.2965 0.5520 0.055 Uiso H
H3 0.3566 0.4864 0.4857 0.052 Uiso H
H4 0.0989 0.4735 0.4253 0.044 Uiso H
H9 -0.5860 0.1109 0.3179 0.056 Uiso H
H10 -0.8241 0.1943 0.2574 0.068 Uiso H
H11 -0.8528 0.4287 0.2342 0.063 Uiso H
H12 -0.6517 0.5720 0.2792 0.055 Uiso H

loop_
_geom_angle_atom_site_label_1
_geom_angle_atom_site_label_2
_geom_angle_atom_site_label_3
_geom_angle_site_symmetry_1
_geom_angle_site_symmetry_3
_geom_angle
_geom_angle_publ_flag
N2 Cu N1 . . 80.97(12) yes
N2 Cu N1 . 3_556 99.03(12) no
N1 Cu F2 . . 92.13(13) yes
N2 Cu F2 . . 87.29(11) yes
N2 Cu F2 3_556 . 92.71(11) no
C1 N1 C5 . . 117.7(3) yes
C1 N1 Cu . . 127.3(3) no
C5 N1 Cu . . 115.0(2) yes
C6 N2 N4 . . 109.2(3) yes
C6 N2 Cu . . 113.8(2) yes
N4 N2 Cu . . 136.7(2) no
C6 N3 C7 . . 105.8(3) yes
C6 N3 N6 . . 124.0(3) yes
C7 N3 N6 . . 129.9(3) yes
C7 N4 N2 . . 106.1(3) yes
C12 N5 C8 . . 116.8(4) yes
HN1 N6 HN2 . . 113.1 no
HN1 N6 N3 . . 101.5 no
HN2 N6 N3 . . 106.7 no
N1 C1 C2 . . 122.6(4) no
N1 C1 H1 . . 118.7 no
C2 C1 H1 . . 118.7 no
C3 C2 C1 . . 118.8(4) no
C3 C2 H2 . . 120.6 no
C1 C2 H2 . . 120.6 no
C2 C3 C4 . . 120.0(4) no
C2 C3 H3 . . 120.0 no
C4 C3 H3 . . 120.0 no
C3 C4 C5 . . 117.8(4) no
C3 C4 H4 . . 121.1 no
C5 C4 H4 . . 121.1 no
N1 C5 C4 . . 123.1(3) no
N1 C5 C6 . . 110.9(3) yes
C4 C5 C6 . . 125.9(3) no
N2 C6 N3 . . 109.1(3) yes
N2 C6 C5 . . 119.3(3) yes
N3 C6 C5 . . 131.5(3) no
N4 C7 N3 . . 109.8(3) yes
N4 C7 C8 . . 124.9(3) yes
N3 C7 C8 . . 125.3(3) yes
N5 C8 C9 . . 123.3(4) no
N5 C8 C7 . . 115.8(3) no
C9 C8 C7 . . 120.9(4) no
C10 C9 C8 . . 118.6(4) no
C10 C9 H9 . . 120.7 no
C8 C9 H9 . . 120.7 no
C9 C10 C11 . . 118.9(4) no
C9 C10 H10 . . 120.6 no
C11 C10 H10 . . 120.6 no
C12 C11 C10 . . 119.0(4) no
C12 C11 H11 . . 120.5 no
C10 C11 H11 . . 120.5 no
N5 C12 C11 . . 123.4(4) no
N5 C12 H12 . . 118.3 no
C11 C12 H12 . . 118.3 no
F1 B F4 . . 107.4(5) no
F1 B F2 . . 112.3(4) no
F4 B F2 . . 109.7(5) no
F1 B F3 . . 112.4(5) no
F4 B F3 . . 104.8(5) no
F2 B F3 . . 109.9(4) no

loop_
_geom_bond_atom_site_label_1
_geom_bond_atom_site_label_2
_geom_bond_site_symmetry_2
_geom_bond_distance
_geom_bond_publ_flag
Cu N2 . 1.968(3) yes
Cu N1 . 2.027(3) yes
Cu F2 . 2.515(3) yes
N1 C1 . 1.342(5) yes
N1 C5 . 1.353(4) yes
N2 C6 . 1.315(4) yes
N2 N4 . 1.367(4) yes
N3 C6 . 1.338(4) yes
N3 C7 . 1.377(4) yes
N3 N6 . 1.415(4) yes
N4 C7 . 1.318(5) yes
N5 C12 . 1.338(5) yes
N5 C8 . 1.339(5) yes
N6 HN1 . 0.82 no
N6 HN2 . 0.84 no
C1 C2 . 1.379(6) no
C1 H1 . 0.93 no
C2 C3 . 1.375(6) no
C2 H2 . 0.93 no
C3 C4 . 1.381(5) no
C3 H3 . 0.93 no
C4 C5 . 1.381(5) no
C4 H4 . 0.93 no
C5 C6 . 1.466(5) yes
C7 C8 . 1.461(5) yes
C8 C9 . 1.382(6) no
C9 C10 . 1.367(6) no
C9 H9 . 0.93 no
C10 C11 . 1.378(7) no
C10 H10 . 0.93 no
C11 C12 . 1.367(6) no
C11 H11 . 0.93 no
C12 H12 . 0.93 no
B F1 . 1.351(6) no
B F2 . 1.364(6) no
B F3 . 1.382(6) no
B F4 . 1.362(7) no
